data_4329330
loop_
_publ_author_name
'Masami Kanzaki'
'Xianyu Xue'

_publ_contact_author_email mkanzaki@misasa.okayama-u.ac.jp
_publ_contact_author_name 'Masami Kanzaki'
_publ_contact_author_phone +81-858-43-3802
_publ_section_title
;
 Structural Characterization of Moganite-Type AlPO4 by NMR and Powder
 X-ray Diffraction
;
_journal_name_full 'Inorganic Chemistry'
_journal_page_first 6164
_journal_page_last 6172
_journal_paper_doi 10.1021/ic300167k
_journal_volume 51
_journal_year 2012
_chemical_compound_source synthetic
_chemical_formula_analytical 'Al P O4'
_chemical_formula_moiety 'Al3 P3 O12'
_chemical_formula_structural 'Al3 P3 O12'
_chemical_formula_sum 'Al3 O12 P3'
_chemical_formula_weight 365.859
_chemical_name_common 'AlPO4 moganite'
_chemical_name_systematic
;
AlPO4 moganite structure (high pressure phase)
;
_space_group_IT_number 13
_symmetry_cell_setting monoclinic
_symmetry_Int_Tables_number 13
_symmetry_space_group_name_Hall '-P 2ya'
_symmetry_space_group_name_H-M 'P 1 2/a 1'
_cell_angle_alpha 90
_cell_angle_beta 90.1276(9)
_cell_angle_gamma 90
_cell_formula_units_Z 2
_cell_length_a 8.7438(1)
_cell_length_b 4.85855(7)
_cell_length_c 10.8602(2)
_cell_measurement_temperature 300
_cell_volume 461.364(12)
_computing_cell_refinement 'RIETAN-FP (Izumi and Momma, 2007)'
_computing_molecular_graphics 'VESTA (Momma and Izumi, 2011)'
_computing_structure_refinement 'RIETAN-FP (Izumi and Momma, 2007)'
_computing_structure_solution FOX
_diffrn_ambient_temperature 300
_diffrn_detector IP
_diffrn_detector_type 2D
_diffrn_measurement_device_type Debye-Scherrer
_diffrn_radiation_type synchrotron
_diffrn_radiation_wavelength 0.500290
_diffrn_source synchrotron
_diffrn_source_type synchrotron
_exptl_absorpt_coefficient_mu 0.3554
_exptl_absorpt_correction_type none
_exptl_crystal_density_diffrn 2.6336
_exptl_crystal_F_000 360.00
_pd_block_id 2011-12-18_phase_1
_pd_calc_method 'Rietveld Refinement'
_pd_char_colour white
_pd_char_particle_morphology 'few tens micron'
_pd_instr_location
; BL19B2, SPring-8
  1-1 Koto, Sayo-cho,
  Hyogo 679-5198
  Japam
;
_pd_meas_2theta_range_inc 0.0100
_pd_meas_2theta_range_max 77.5000
_pd_meas_2theta_range_min 1.0000
_pd_meas_number_of_points 7651
_pd_meas_scan_method step
_pd_prep_cool_rate 10000
_pd_prep_pressure 50000
_pd_proc_2theta_range_inc 0.0100
_pd_proc_2theta_range_max 49.9900
_pd_proc_2theta_range_min 1.0000
_pd_proc_info_excluded_regions none
_pd_proc_ls_background_function 'composite background function'
_pd_proc_ls_pref_orient_corr 'March-Dollase function'
_pd_proc_ls_profile_function 'Pseudo-Voigt function'
_pd_proc_ls_prof_R_factor 0.04189
_pd_proc_ls_prof_wR_expected 0.03504
_pd_proc_ls_prof_wR_factor 0.06600
_pd_proc_wavelength 0.500290
_pd_spec_mounting capillary
_pd_spec_mount_mode transmission
_pd_spec_shape cylinder
_pd_spec_size_axial 3.0
_pd_spec_size_equat 0.3
_pd_spec_size_thick 0.3
_refine_diff_density_max 0.0
_refine_diff_density_min 0.0
_refine_ls_goodness_of_fit_all 1.8839
_refine_ls_matrix_type full
_refine_ls_R_factor_all 0.02574
_refine_ls_R_Fsqd_factor 0.02575
_refine_ls_R_I_factor 0.02959
_refine_ls_shift/su_max 0.0
_refine_ls_structure_factor_coef Fsqd
_refine_ls_weighting_details 1/<i>y</i>~i~
_refine_ls_weighting_scheme sigma
_cod_data_source_file ic300167k_si_001.cif
_cod_data_source_block phase_1
_cod_original_cell_volume 461.36(1)
_cod_original_sg_symbol_Hall '-P 2yc'
_cod_original_sg_symbol_H-M 'P 2/a'
_cod_original_formula_sum 'Al3 P3 O12'
_cod_database_code 4329330

loop_
_symmetry_equiv_pos_site_id
_symmetry_equiv_pos_as_xyz
1 x,y,z
2 -x+1/2,y,-z
3 -x,-y,-z
4 x+1/2,-y,z

loop_
_atom_site_label
_atom_site_fract_x
_atom_site_fract_y
_atom_site_fract_z
_atom_site_occupancy
_atom_site_symmetry_multiplicity
_atom_site_Wyckoff_symbol
_atom_site_adp_type
_atom_site_U_iso_or_equiv
_atom_site_type_symbol
Al1 0.25 0.529(2) 0.5 1 2 f Uiso 0.007(1) Al
Al2 0.0162(6) 0.2597(9) 0.1666(5) 1 4 g Uiso 0.007(1) Al
P1 0.25 -0.042(1) 0 1 2 e Uiso 0.0061(8) P
P2 0.0126(6) 0.2409(9) 0.6665(5) 1 4 g Uiso 0.0061(8) P
O1 1.029(1) -0.063(1) 0.7059(8) 1 4 g Uiso 0.0100(6) O
O2 0.975(1) 0.406(1) 0.7840(8) 1 4 g Uiso 0.0100(6) O
O3 0.1856(9) 0.154(2) 0.0994(8) 1 4 g Uiso 0.0100(6) O
O4 0.1659(8) 0.338(2) 0.6132(8) 1 4 g Uiso 0.0100(6) O
O5 0.8744(8) 0.211(1) 0.0559(7) 1 4 g Uiso 0.0100(6) O
O6 0.8863(8) 0.250(2) 0.5676(7) 1 4 g Uiso 0.0100(6) O

loop_
_atom_type_symbol
_atom_type_description
_atom_type_scat_dispersion_real
_atom_type_scat_dispersion_imag
_atom_type_scat_source
P P 0.0413 0.0460 'International Tables for Crystallography, Vol. C'
O O- 0.0010 0.0028 'International Tables for Crystallography, Vol. C'
Al Al 0.0234 0.0247 'International Tables for Crystallography, Vol. C'
Pt Pt -1.2109 4.7411 'International Tables for Crystallography, Vol. C'

loop_
_pd_phase_block_id
2011-12-18_phase_1
